data_4126441
loop_
_publ_author_name
'Guo, Ling-Yu'
'Su, Hai-Feng'
'Kurmoo, Mohamedally'
'Tung, Chen-Ho'
'Sun, Di'
'Zheng, Lan-Sun'

_publ_section_title
;
 Core-Shell {Mn7&#x2286;(Mn,Cd)12} Assembled from Core {Mn7} Disc.
;
_journal_name_full 'Journal of the American Chemical Society'
_journal_paper_doi 10.1021/jacs.7b08679
_journal_year 2017
_chemical_formula_sum 'C132 H210 Cd6 Cl6 Mn13 N66 O54'
_chemical_formula_weight 5186.97
_space_group_crystal_system trigonal
_space_group_IT_number 148
_space_group_name_Hall '-R 3'
_space_group_name_H-M_alt 'R -3 :H'
_symmetry_space_group_name_Hall '-R 3'
_symmetry_space_group_name_H-M 'R -3 :H'
_atom_sites_solution_hydrogens mixed
_audit_creation_method SHELXL-2014/7
_cell_angle_alpha 90
_cell_angle_beta 90
_cell_angle_gamma 120
_cell_formula_units_Z 3
_cell_length_a 35.846(4)
_cell_length_b 35.846(4)
_cell_length_c 13.5509(17)
_cell_measurement_reflns_used 2069
_cell_measurement_temperature 173(2)
_cell_measurement_theta_max 25.53
_cell_measurement_theta_min 2.27
_cell_volume 15079(3)
_computing_structure_refinement 'SHELXL-2014/7 (Sheldrick, 2014)'
_diffrn_ambient_temperature 173(2)
_diffrn_measured_fraction_theta_full 0.996
_diffrn_measured_fraction_theta_max 0.996
_diffrn_measurement_device_type 'Bruker APEX-II CCD'
_diffrn_radiation_type MoK\a
_diffrn_radiation_wavelength 0.71073
_diffrn_reflns_av_R_equivalents 0.0794
_diffrn_reflns_av_unetI/netI 0.1253
_diffrn_reflns_Laue_measured_fraction_full 0.996
_diffrn_reflns_Laue_measured_fraction_max 0.996
_diffrn_reflns_limit_h_max 38
_diffrn_reflns_limit_h_min -38
_diffrn_reflns_limit_k_max 42
_diffrn_reflns_limit_k_min -18
_diffrn_reflns_limit_l_max 16
_diffrn_reflns_limit_l_min -16
_diffrn_reflns_number 15235
_diffrn_reflns_point_group_measured_fraction_full 0.996
_diffrn_reflns_point_group_measured_fraction_max 0.996
_diffrn_reflns_theta_full 24.999
_diffrn_reflns_theta_max 24.999
_diffrn_reflns_theta_min 1.638
_exptl_absorpt_coefficient_mu 1.574
_exptl_absorpt_correction_T_max 0.7456
_exptl_absorpt_correction_T_min 0.6545
_exptl_absorpt_correction_type multi-scan
_exptl_absorpt_process_details sadabs
_exptl_crystal_density_diffrn 1.714
_exptl_crystal_density_method 'not measured'
_exptl_crystal_description plate
_exptl_crystal_F_000 7833
_exptl_crystal_size_max 0.200
_exptl_crystal_size_mid 0.080
_exptl_crystal_size_min -0.100
_exptl_transmission_factor_max 0.8778
_exptl_transmission_factor_min 0.8778
_refine_diff_density_max 1.176
_refine_diff_density_min -1.011
_refine_diff_density_rms 0.123
_refine_ls_extinction_method none
_refine_ls_goodness_of_fit_ref 0.894
_refine_ls_hydrogen_treatment constr
_refine_ls_matrix_type full
_refine_ls_number_parameters 425
_refine_ls_number_reflns 5906
_refine_ls_number_restraints 12
_refine_ls_restrained_S_all 0.894
_refine_ls_R_factor_all 0.1078
_refine_ls_R_factor_gt 0.0542
_refine_ls_shift/su_max 0.013
_refine_ls_shift/su_mean 0.000
_refine_ls_structure_factor_coef Fsqd
_refine_ls_weighting_details 'w=1/[\s^2^(Fo^2^)+(0.0617P)^2^] where P=(Fo^2^+2Fc^2^)/3'
_refine_ls_weighting_scheme calc
_refine_ls_wR_factor_gt 0.1262
_refine_ls_wR_factor_ref 0.1433
_reflns_Friedel_coverage 0.000
_reflns_number_gt 3244
_reflns_number_total 5906
_reflns_threshold_expression 'I > 2\s(I)'
_cod_data_source_file ja7b08679_si_002.cif
_cod_data_source_block Mn13Cd6
_cod_original_cell_volume 15079(4)
_cod_database_code 4126441
_shelx_shelxl_version_number 2014/7
_shelx_space_group_comment
;
The symmetry employed for this shelxl refinement is uniquely defined
by the following loop, which should always be used as a source of
symmetry information in preference to the above space-group names.
They are only intended as comments.
;
_shelx_estimated_absorpt_t_min 0.744
_shelx_estimated_absorpt_t_max 1.176

loop_
_space_group_symop_operation_xyz
'x, y, z'
'-y, x-y, z'
'-x+y, -x, z'
'x+2/3, y+1/3, z+1/3'
'-y+2/3, x-y+1/3, z+1/3'
'-x+y+2/3, -x+1/3, z+1/3'
'x+1/3, y+2/3, z+2/3'
'-y+1/3, x-y+2/3, z+2/3'
'-x+y+1/3, -x+2/3, z+2/3'
'-x, -y, -z'
'y, -x+y, -z'
'x-y, x, -z'
'-x+2/3, -y+1/3, -z+1/3'
'y+2/3, -x+y+1/3, -z+1/3'
'x-y+2/3, x+1/3, -z+1/3'
'-x+1/3, -y+2/3, -z+2/3'
'y+1/3, -x+y+2/3, -z+2/3'
'x-y+1/3, x+2/3, -z+2/3'

loop_
_atom_site_label
_atom_site_type_symbol
_atom_site_fract_x
_atom_site_fract_y
_atom_site_fract_z
_atom_site_U_iso_or_equiv
_atom_site_adp_type
_atom_site_occupancy
_atom_site_site_symmetry_order
_atom_site_calc_flag
_atom_site_refinement_flags_posn
_atom_site_refinement_flags_adp
_atom_site_refinement_flags_occupancy
Cd1 Cd 0.21444(2) 0.08122(2) 0.54688(4) 0.0324(2) Uani 0.6 1 d . . P
Cd1A Cd 0.17240(3) 0.14827(3) 0.51900(6) 0.0247(2) Uani 0.4 1 d . . P
Mn1 Mn 0.0000 0.0000 0.5000 0.0176(6) Uani 1 6 d S T P
Mn2 Mn 0.10515(3) 0.04089(3) 0.50482(7) 0.0216(3) Uani 1 1 d . . .
Mn3 Mn 0.17240(3) 0.14827(3) 0.51900(6) 0.0247(2) Uani 0.4 1 d . . P
Mn3A Mn 0.21444(2) 0.08122(2) 0.54688(4) 0.0324(2) Uani 0.6 1 d . . P
O1 O 0.05116(13) 0.04589(14) 0.5761(3) 0.0290(12) Uani 1 1 d . . .
H1 H 0.0496 0.0459 0.6498 0.035 Uiso 1 1 calc R U .
O2 O 0.15424(14) 0.08621(14) 0.6022(3) 0.0309(12) Uani 1 1 d . . .
O3 O 0.22423(16) 0.14149(15) 0.4803(4) 0.0423(14) Uani 1 1 d . . .
O4 O 0.15891(14) 0.03981(14) 0.4322(3) 0.0309(12) Uani 1 1 d . . .
O5 O 0.11512(13) 0.09804(13) 0.4335(3) 0.0280(11) Uani 1 1 d . . .
H5 H 0.1216 0.1003 0.3726 0.042 Uiso 1 1 d R U .
N1 N 0.19051(19) 0.09981(18) 0.7551(4) 0.0321(15) Uani 1 1 d . . .
N2 N 0.22438(19) 0.10018(19) 0.7087(4) 0.0352(15) Uani 1 1 d . . .
N3 N 0.2010(2) 0.0144(2) 0.5857(5) 0.0423(17) Uani 1 1 d . . .
N4 N 0.2275(3) 0.0087(2) 0.6317(5) 0.061(2) Uani 1 1 d . . .
N5 N 0.2528(3) 0.0037(3) 0.6747(7) 0.100(3) Uani 1 1 d . . .
N6 N 0.27275(19) 0.1059(2) 0.4476(4) 0.0413(17) Uani 1 1 d . . .
N7 N 0.2825(2) 0.1430(2) 0.3991(5) 0.0437(17) Uani 1 1 d . . .
N8 N 0.18825(18) -0.00733(19) 0.3421(4) 0.0332(15) Uani 1 1 d . . .
N9 N 0.19160(18) 0.02721(19) 0.2943(4) 0.0324(15) Uani 1 1 d . . .
C1 C 0.1486(2) 0.0825(2) 0.7042(5) 0.0332(18) Uani 1 1 d . . .
H1A H 0.1299 0.0518 0.7220 0.040 Uiso 1 1 calc R U .
H1B H 0.1341 0.0984 0.7260 0.040 Uiso 1 1 calc R U .
C2 C 0.1671(3) 0.1124(3) 0.9171(6) 0.055(2) Uani 1 1 d . . .
H2A H 0.1562 0.1302 0.8886 0.083 Uiso 1 1 calc R U .
H2B H 0.1807 0.1245 0.9809 0.083 Uiso 1 1 calc R U .
H2C H 0.1432 0.0830 0.9266 0.083 Uiso 1 1 calc R U .
C3 C 0.1992(3) 0.1118(2) 0.8498(5) 0.040(2) Uani 1 1 d . . .
C4 C 0.2404(3) 0.1220(3) 0.8668(6) 0.049(2) Uani 1 1 d . . .
H4 H 0.2561 0.1325 0.9265 0.058 Uiso 1 1 calc R U .
C5 C 0.2550(2) 0.1139(2) 0.7784(6) 0.042(2) Uani 1 1 d . . .
C6 C 0.2977(2) 0.1171(3) 0.7534(6) 0.059(3) Uani 1 1 d . . .
H6A H 0.3000 0.0943 0.7879 0.089 Uiso 1 1 calc R U .
H6B H 0.3213 0.1452 0.7741 0.089 Uiso 1 1 calc R U .
H6C H 0.2994 0.1137 0.6820 0.089 Uiso 1 1 calc R U .
C7 C 0.3016(3) 0.0565(3) 0.4526(6) 0.067(3) Uani 1 1 d . . .
H7A H 0.2988 0.0553 0.5246 0.100 Uiso 1 1 calc R U .
H7B H 0.3286 0.0576 0.4343 0.100 Uiso 1 1 calc R U .
H7C H 0.2773 0.0308 0.4237 0.100 Uiso 1 1 calc R U .
C8 C 0.3020(3) 0.0948(3) 0.4158(6) 0.044(2) Uani 1 1 d . . .
C9 C 0.3295(3) 0.1243(3) 0.3488(6) 0.060(3) Uani 1 1 d . . .
H9 H 0.3529 0.1241 0.3165 0.073 Uiso 1 1 calc R U .
C10 C 0.3165(2) 0.1549(3) 0.3373(6) 0.052(3) Uani 1 1 d . . .
C11 C 0.3329(3) 0.1954(3) 0.2781(6) 0.073(3) Uani 1 1 d . . .
H11A H 0.3101 0.1928 0.2337 0.110 Uiso 1 1 calc R U .
H11B H 0.3579 0.2000 0.2391 0.110 Uiso 1 1 calc R U .
H11C H 0.3414 0.2199 0.3226 0.110 Uiso 1 1 calc R U .
C12 C 0.2569(2) 0.1646(3) 0.4132(6) 0.046(2) Uani 1 1 d . . .
H12A H 0.2756 0.1943 0.4379 0.055 Uiso 1 1 calc R U .
H12B H 0.2444 0.1664 0.3494 0.055 Uiso 1 1 calc R U .
C13 C 0.1696(2) 0.0499(2) 0.3327(5) 0.0353(18) Uani 1 1 d . . .
H13A H 0.1887 0.0813 0.3254 0.042 Uiso 1 1 calc R U .
H13B H 0.1431 0.0413 0.2940 0.042 Uiso 1 1 calc R U .
C14 C 0.2197(3) 0.0700(3) 0.1422(6) 0.066(3) Uani 1 1 d . . .
H14A H 0.1916 0.0652 0.1201 0.100 Uiso 1 1 calc R U .
H14B H 0.2368 0.0709 0.0849 0.100 Uiso 1 1 calc R U .
H14C H 0.2349 0.0975 0.1778 0.100 Uiso 1 1 calc R U .
C15 C 0.2134(2) 0.0343(3) 0.2091(5) 0.044(2) Uani 1 1 d . . .
C16 C 0.2243(2) 0.0027(3) 0.2026(6) 0.047(2) Uani 1 1 d . . .
H16 H 0.2396 -0.0012 0.1501 0.057 Uiso 1 1 calc R U .
C17 C 0.2090(2) -0.0220(3) 0.2864(6) 0.040(2) Uani 1 1 d . . .
C18 C 0.2136(3) -0.0587(3) 0.3167(6) 0.056(2) Uani 1 1 d . . .
H18A H 0.1909 -0.0763 0.3642 0.085 Uiso 1 1 calc R U .
H18B H 0.2418 -0.0482 0.3476 0.085 Uiso 1 1 calc R U .
H18C H 0.2111 -0.0762 0.2588 0.085 Uiso 1 1 calc R U .
N10 N 0.2416(3) 0.1751(3) 0.1286(6) 0.078(3) Uani 1 1 d . U .
C19 C 0.2123(4) 0.1808(3) 0.1382(9) 0.089(4) Uani 1 1 d . U .
C20 C 0.1801(3) 0.1866(3) 0.1339(8) 0.087(4) Uani 1 1 d . U .
H20A H 0.1889 0.2148 0.1042 0.131 Uiso 1 1 calc R U .
H20B H 0.1691 0.1856 0.2006 0.131 Uiso 1 1 calc R U .
H20C H 0.1574 0.1639 0.0936 0.131 Uiso 1 1 calc R U .
N11 N 0.2610(4) 0.2863(4) 0.0272(8) 0.135(5) Uani 1 1 d . . .
C21 C 0.3199(3) 0.2975(4) 0.1476(8) 0.115(5) Uani 1 1 d . . .
H21A H 0.3141 0.2691 0.1709 0.172 Uiso 1 1 calc R U .
H21B H 0.3211 0.3151 0.2042 0.172 Uiso 1 1 calc R U .
H21C H 0.3476 0.3117 0.1128 0.172 Uiso 1 1 calc R U .
C22 C 0.2864(4) 0.2922(4) 0.0819(8) 0.079(3) Uani 1 1 d . . .
Cl1 Cl 0.08955(16) 0.06238(14) 0.1703(3) 0.1261(13) Uani 1 1 d . . .
O6 O 0.1277(4) 0.0983(3) 0.2267(6) 0.149(4) Uani 1 1 d . . .
O7 O 0.0549(4) 0.0349(5) 0.2344(7) 0.298(10) Uani 1 1 d . . .
O8 O 0.0729(4) 0.0733(5) 0.0879(7) 0.250(7) Uani 1 1 d . . .
O9 O 0.1032(6) 0.0333(5) 0.1307(13) 0.319(11) Uani 1 1 d . . .

loop_
_atom_site_aniso_label
_atom_site_aniso_U_11
_atom_site_aniso_U_22
_atom_site_aniso_U_33
_atom_site_aniso_U_23
_atom_site_aniso_U_13
_atom_site_aniso_U_12
Cd1 0.0262(4) 0.0351(4) 0.0353(3) 0.0024(3) 0.0024(3) 0.0150(3)
Cd1A 0.0196(5) 0.0224(5) 0.0305(5) 0.0000(4) 0.0005(4) 0.0093(4)
Mn1 0.0171(8) 0.0171(8) 0.0186(12) 0.000 0.000 0.0086(4)
Mn2 0.0160(6) 0.0182(6) 0.0309(6) 0.0022(5) 0.0005(4) 0.0087(5)
Mn3 0.0196(5) 0.0224(5) 0.0305(5) 0.0000(4) 0.0005(4) 0.0093(4)
Mn3A 0.0262(4) 0.0351(4) 0.0353(3) 0.0024(3) 0.0024(3) 0.0150(3)
O1 0.031(3) 0.039(3) 0.024(2) 0.004(2) 0.002(2) 0.023(3)
O2 0.025(3) 0.034(3) 0.029(3) 0.002(2) 0.002(2) 0.011(2)
O3 0.039(3) 0.041(3) 0.048(3) 0.019(3) 0.020(3) 0.022(3)
O4 0.033(3) 0.035(3) 0.029(3) 0.003(2) 0.003(2) 0.020(3)
O5 0.025(3) 0.029(3) 0.028(2) 0.001(2) 0.005(2) 0.012(2)
N1 0.032(4) 0.031(4) 0.031(3) 0.006(3) 0.001(3) 0.014(3)
N2 0.027(4) 0.037(4) 0.035(3) 0.002(3) -0.006(3) 0.011(3)
N3 0.041(4) 0.037(4) 0.055(4) 0.000(3) -0.003(3) 0.024(4)
N4 0.061(6) 0.049(5) 0.066(5) 0.006(4) -0.017(4) 0.024(5)
N5 0.089(7) 0.087(7) 0.124(8) 0.015(6) -0.047(6) 0.044(6)
N6 0.026(4) 0.050(5) 0.046(4) -0.002(3) 0.005(3) 0.017(4)
N7 0.024(4) 0.047(5) 0.045(4) 0.000(4) 0.000(3) 0.006(4)
N8 0.030(4) 0.034(4) 0.041(4) 0.001(3) 0.000(3) 0.020(3)
N9 0.025(4) 0.038(4) 0.036(4) -0.001(3) 0.001(3) 0.016(3)
C1 0.024(4) 0.045(5) 0.028(4) 0.006(4) 0.003(3) 0.015(4)
C2 0.070(7) 0.061(6) 0.041(5) -0.016(4) -0.009(5) 0.037(5)
C3 0.051(6) 0.036(5) 0.033(4) 0.000(4) -0.004(4) 0.021(5)
C4 0.049(6) 0.050(6) 0.040(5) -0.010(4) -0.016(4) 0.020(5)
C5 0.023(5) 0.034(5) 0.061(6) 0.007(4) -0.013(4) 0.006(4)
C6 0.037(5) 0.066(6) 0.061(6) 0.011(5) -0.013(4) 0.015(5)
C7 0.055(6) 0.088(8) 0.073(6) -0.021(6) -0.006(5) 0.048(6)
C8 0.027(5) 0.057(6) 0.049(5) -0.014(5) -0.004(4) 0.021(5)
C9 0.029(5) 0.075(7) 0.057(6) -0.018(5) 0.007(4) 0.011(5)
C10 0.022(5) 0.061(6) 0.037(5) -0.009(4) 0.007(4) -0.006(5)
C11 0.051(6) 0.070(7) 0.057(6) 0.008(5) 0.025(5) -0.001(5)
C12 0.025(5) 0.046(5) 0.053(5) 0.012(4) 0.012(4) 0.007(4)
C13 0.037(5) 0.037(5) 0.033(4) 0.006(4) 0.002(4) 0.019(4)
C14 0.061(7) 0.077(7) 0.056(6) 0.011(5) 0.028(5) 0.030(6)
C15 0.030(5) 0.059(6) 0.029(4) 0.000(4) 0.006(4) 0.012(5)
C16 0.037(5) 0.069(6) 0.046(5) -0.003(5) 0.010(4) 0.034(5)
C17 0.027(5) 0.054(6) 0.044(5) -0.014(4) -0.003(4) 0.023(4)
C18 0.053(6) 0.065(7) 0.070(6) -0.008(5) 0.006(5) 0.043(5)
N10 0.083(7) 0.076(6) 0.072(6) -0.010(5) -0.008(5) 0.037(6)
C19 0.096(10) 0.074(8) 0.130(10) -0.049(7) -0.082(8) 0.066(8)
C20 0.076(8) 0.079(8) 0.114(9) -0.011(7) 0.028(7) 0.044(7)
N11 0.133(11) 0.140(11) 0.110(9) 0.036(8) -0.018(8) 0.051(9)
C21 0.066(8) 0.126(11) 0.085(8) -0.010(8) 0.005(7) -0.003(8)
C22 0.059(8) 0.081(8) 0.065(7) 0.007(7) -0.002(6) 0.011(7)
Cl1 0.186(4) 0.148(4) 0.087(2) 0.014(3) 0.009(3) 0.117(3)
O6 0.204(10) 0.182(10) 0.094(6) -0.043(7) -0.044(7) 0.120(9)
O7 0.188(12) 0.39(2) 0.093(7) 0.076(11) 0.057(8) -0.025(13)
O8 0.359(16) 0.52(2) 0.081(6) 0.081(10) 0.015(8) 0.379(18)
O9 0.48(3) 0.329(19) 0.33(2) -0.189(17) -0.150(19) 0.34(2)

loop_
_atom_type_symbol
_atom_type_description
_atom_type_scat_dispersion_real
_atom_type_scat_dispersion_imag
_atom_type_scat_source
C C 0.0033 0.0016 'International Tables Vol C Tables 4.2.6.8 and 6.1.1.4'
H H 0.0000 0.0000 'International Tables Vol C Tables 4.2.6.8 and 6.1.1.4'
Cd Cd -0.8075 1.2024 'International Tables Vol C Tables 4.2.6.8 and 6.1.1.4'
Cl Cl 0.1484 0.1585 'International Tables Vol C Tables 4.2.6.8 and 6.1.1.4'
Mn Mn 0.3368 0.7283 'International Tables Vol C Tables 4.2.6.8 and 6.1.1.4'
N N 0.0061 0.0033 'International Tables Vol C Tables 4.2.6.8 and 6.1.1.4'
O O 0.0106 0.0060 'International Tables Vol C Tables 4.2.6.8 and 6.1.1.4'

loop_
_geom_angle_atom_site_label_1
_geom_angle_atom_site_label_2
_geom_angle_atom_site_label_3
_geom_angle
_geom_angle_site_symmetry_1
_geom_angle_site_symmetry_3
O3 Cd1 N3 169.1(2) . .
O3 Cd1 N6 73.1(2) . .
N3 Cd1 N6 102.7(2) . .
O3 Cd1 N2 100.25(19) . .
N3 Cd1 N2 90.6(2) . .
N6 Cd1 N2 118.8(2) . .
O3 Cd1 O4 91.01(17) . .
N3 Cd1 O4 79.7(2) . .
N6 Cd1 O4 100.21(18) . .
N2 Cd1 O4 141.00(18) . .
O3 Cd1 O2 76.14(16) . .
N3 Cd1 O2 106.68(19) . .
N6 Cd1 O2 148.8(2) . .
N2 Cd1 O2 71.63(18) . .
O4 Cd1 O2 75.18(15) . .
O3 Cd1 Cd1A 131.15(13) . 11_556
N3 Cd1 Cd1A 39.46(16) . 11_556
N6 Cd1 Cd1A 105.77(16) . 11_556
N2 Cd1 Cd1A 120.02(15) . 11_556
O4 Cd1 Cd1A 40.30(11) . 11_556
O2 Cd1 Cd1A 90.63(11) . 11_556
O3 Cd1 Cd1A 34.83(12) . .
N3 Cd1 Cd1A 146.37(16) . .
N6 Cd1 Cd1A 107.65(17) . .
N2 Cd1 Cd1A 87.42(15) . .
O4 Cd1 Cd1A 80.88(11) . .
O2 Cd1 Cd1A 41.34(11) . .
Cd1A Cd1 Cd1A 116.00(3) 11_556 .
O3 Cd1A N3 95.9(2) . 12_556
O3 Cd1A O4 176.27(19) . 12_556
N3 Cd1A O4 83.93(19) 12_556 12_556
O3 Cd1A N8 102.7(2) . 12_556
N3 Cd1A N8 97.9(2) 12_556 12_556
O4 Cd1A N8 73.65(19) 12_556 12_556
O3 Cd1A O5 106.83(18) . .
N3 Cd1A O5 94.67(19) 12_556 .
O4 Cd1A O5 76.89(16) 12_556 .
N8 Cd1A O5 146.40(19) 12_556 .
O3 Cd1A O2 81.08(17) . .
N3 Cd1A O2 169.7(2) 12_556 .
O4 Cd1A O2 99.75(16) 12_556 .
N8 Cd1A O2 92.39(18) 12_556 .
O5 Cd1A O2 76.93(15) . .
O3 Cd1A Cd1 136.25(13) . 12_556
N3 Cd1A Cd1 40.43(16) 12_556 12_556
O4 Cd1A Cd1 43.52(11) 12_556 12_556
N8 Cd1A Cd1 85.76(15) 12_556 12_556
O5 Cd1A Cd1 83.92(11) . 12_556
O2 Cd1A Cd1 142.09(11) . 12_556
O3 Cd1A Cd1 37.65(13) . .
N3 Cd1A Cd1 132.46(16) 12_556 .
O4 Cd1A Cd1 143.19(12) 12_556 .
N8 Cd1A Cd1 101.61(15) 12_556 .
O5 Cd1A Cd1 92.33(11) . .
O2 Cd1A Cd1 43.47(11) . .
Cd1 Cd1A Cd1 171.16(3) 12_556 .
O1 Mn1 O1 180.0 . 10_556
O1 Mn1 O1 83.56(16) . 12_556
O1 Mn1 O1 96.45(16) 10_556 12_556
O1 Mn1 O1 96.44(16) . 3
O1 Mn1 O1 83.55(16) 10_556 3
O1 Mn1 O1 180.00(14) 12_556 3
O1 Mn1 O1 96.44(16) . 2
O1 Mn1 O1 83.55(16) 10_556 2
O1 Mn1 O1 83.55(16) 12_556 2
O1 Mn1 O1 96.45(16) 3 2
O1 Mn1 O1 83.56(16) . 11_556
O1 Mn1 O1 96.45(16) 10_556 11_556
O1 Mn1 O1 96.45(16) 12_556 11_556
O1 Mn1 O1 83.55(16) 3 11_556
O1 Mn1 O1 180.0(2) 2 11_556
O5 Mn2 O5 175.23(14) . 11_556
O5 Mn2 O2 82.61(16) . .
O5 Mn2 O2 98.60(17) 11_556 .
O5 Mn2 O4 95.03(16) . .
O5 Mn2 O4 80.55(16) 11_556 .
O2 Mn2 O4 83.91(17) . .
O5 Mn2 O1 97.50(16) . 11_556
O5 Mn2 O1 82.18(16) 11_556 11_556
O2 Mn2 O1 169.27(17) . 11_556
O4 Mn2 O1 106.74(16) . 11_556
O5 Mn2 O1 81.68(16) . .
O5 Mn2 O1 102.76(16) 11_556 .
O2 Mn2 O1 95.04(16) . .
O4 Mn2 O1 176.65(16) . .
O1 Mn2 O1 74.4(2) 11_556 .
Mn1 O1 Mn2 101.38(17) . 12_556
Mn1 O1 Mn2 100.48(18) . .
Mn2 O1 Mn2 94.88(16) 12_556 .
Mn1 O1 H1 118.6 . .
Mn2 O1 H1 118.6 12_556 .
Mn2 O1 H1 118.6 . .
C1 O2 Mn2 120.7(4) . .
C1 O2 Cd1A 122.8(4) . .
Mn2 O2 Cd1A 99.21(17) . .
C1 O2 Cd1 113.6(4) . .
Mn2 O2 Cd1 100.40(17) . .
Cd1A O2 Cd1 95.18(16) . .
C12 O3 Cd1A 129.7(5) . .
C12 O3 Cd1 122.0(5) . .
Cd1A O3 Cd1 107.5(2) . .
C13 O4 Mn2 124.1(4) . .
C13 O4 Mn3 115.8(4) . 11_556
Mn2 O4 Mn3 100.71(18) . 11_556
C13 O4 Cd1A 115.8(4) . 11_556
Mn2 O4 Cd1A 100.71(18) . 11_556
Mn3 O4 Cd1A 0.0 11_556 11_556
C13 O4 Cd1 115.8(4) . .
Mn2 O4 Cd1 99.53(17) . .
Mn3 O4 Cd1 96.18(16) 11_556 .
Cd1A O4 Cd1 96.18(16) 11_556 .
Mn2 O5 Mn2 101.24(17) . 12_556
Mn2 O5 Cd1A 100.52(17) . .
Mn2 O5 Cd1A 101.21(17) 12_556 .
Mn2 O5 H5 116.1 . .
Mn2 O5 H5 125.2 12_556 .
Cd1A O5 H5 109.0 . .
C3 N1 N2 112.1(6) . .
C3 N1 C1 127.3(6) . .
N2 N1 C1 120.2(5) . .
C5 N2 N1 104.0(6) . .
C5 N2 Cd1 140.1(5) . .
N1 N2 Cd1 115.9(4) . .
N4 N3 Mn3 135.1(6) . 11_556
N4 N3 Cd1A 135.1(6) . 11_556
Mn3 N3 Cd1A 0.0 11_556 11_556
N4 N3 Cd1 121.4(6) . .
Mn3 N3 Cd1 100.1(3) 11_556 .
Cd1A N3 Cd1 100.1(3) 11_556 .
N5 N4 N3 179.3(11) . .
C8 N6 N7 105.8(6) . .
C8 N6 Cd1 140.2(6) . .
N7 N6 Cd1 113.9(5) . .
C10 N7 N6 110.8(7) . .
C10 N7 C12 127.6(8) . .
N6 N7 C12 121.6(6) . .
C17 N8 N9 106.2(6) . .
C17 N8 Mn3 140.2(5) . 11_556
N9 N8 Mn3 113.5(4) . 11_556
C17 N8 Cd1A 140.2(5) . 11_556
N9 N8 Cd1A 113.5(4) . 11_556
Mn3 N8 Cd1A 0.0 11_556 11_556
C15 N9 N8 111.2(6) . .
C15 N9 C13 128.1(7) . .
N8 N9 C13 120.5(5) . .
O2 C1 N1 110.7(5) . .
O2 C1 H1A 109.5 . .
N1 C1 H1A 109.5 . .
O2 C1 H1B 109.5 . .
N1 C1 H1B 109.5 . .
H1A C1 H1B 108.1 . .
C3 C2 H2A 109.5 . .
C3 C2 H2B 109.5 . .
H2A C2 H2B 109.5 . .
C3 C2 H2C 109.5 . .
H2A C2 H2C 109.5 . .
H2B C2 H2C 109.5 . .
N1 C3 C4 107.3(7) . .
N1 C3 C2 122.6(7) . .
C4 C3 C2 130.1(7) . .
C3 C4 C5 105.8(7) . .
C3 C4 H4 127.1 . .
C5 C4 H4 127.1 . .
N2 C5 C4 110.8(7) . .
N2 C5 C6 118.8(7) . .
C4 C5 C6 130.4(7) . .
C5 C6 H6A 109.5 . .
C5 C6 H6B 109.5 . .
H6A C6 H6B 109.5 . .
C5 C6 H6C 109.5 . .
H6A C6 H6C 109.5 . .
H6B C6 H6C 109.5 . .
C8 C7 H7A 109.5 . .
C8 C7 H7B 109.5 . .
H7A C7 H7B 109.5 . .
C8 C7 H7C 109.5 . .
H7A C7 H7C 109.5 . .
H7B C7 H7C 109.5 . .
N6 C8 C9 110.3(9) . .
N6 C8 C7 121.5(8) . .
C9 C8 C7 128.2(9) . .
C8 C9 C10 106.6(8) . .
C8 C9 H9 126.7 . .
C10 C9 H9 126.7 . .
N7 C10 C9 106.5(8) . .
N7 C10 C11 119.3(9) . .
C9 C10 C11 134.2(8) . .
C10 C11 H11A 109.5 . .
C10 C11 H11B 109.5 . .
H11A C11 H11B 109.5 . .
C10 C11 H11C 109.5 . .
H11A C11 H11C 109.5 . .
H11B C11 H11C 109.5 . .
O3 C12 N7 109.4(6) . .
O3 C12 H12A 109.8 . .
N7 C12 H12A 109.8 . .
O3 C12 H12B 109.8 . .
N7 C12 H12B 109.8 . .
H12A C12 H12B 108.3 . .
O4 C13 N9 110.5(5) . .
O4 C13 H13A 109.6 . .
N9 C13 H13A 109.6 . .
O4 C13 H13B 109.6 . .
N9 C13 H13B 109.6 . .
H13A C13 H13B 108.1 . .
C15 C14 H14A 109.5 . .
C15 C14 H14B 109.5 . .
H14A C14 H14B 109.5 . .
C15 C14 H14C 109.5 . .
H14A C14 H14C 109.5 . .
H14B C14 H14C 109.5 . .
N9 C15 C16 106.2(7) . .
N9 C15 C14 120.5(8) . .
C16 C15 C14 133.2(7) . .
C15 C16 C17 107.0(7) . .
C15 C16 H16 126.5 . .
C17 C16 H16 126.5 . .
N8 C17 C16 109.4(7) . .
N8 C17 C18 121.9(7) . .
C16 C17 C18 128.7(7) . .
C17 C18 H18A 109.5 . .
C17 C18 H18B 109.5 . .
H18A C18 H18B 109.5 . .
C17 C18 H18C 109.5 . .
H18A C18 H18C 109.5 . .
H18B C18 H18C 109.5 . .
N10 C19 C20 171.0(14) . .
C19 C20 H20A 109.5 . .
C19 C20 H20B 109.5 . .
H20A C20 H20B 109.5 . .
C19 C20 H20C 109.5 . .
H20A C20 H20C 109.5 . .
H20B C20 H20C 109.5 . .
C22 C21 H21A 109.5 . .
C22 C21 H21B 109.5 . .
H21A C21 H21B 109.5 . .
C22 C21 H21C 109.5 . .
H21A C21 H21C 109.5 . .
H21B C21 H21C 109.5 . .
N11 C22 C21 175.0(16) . .
O8 Cl1 O7 109.3(9) . .
O8 Cl1 O9 104.3(9) . .
O7 Cl1 O9 102.6(11) . .
O8 Cl1 O6 119.1(8) . .
O7 Cl1 O6 112.2(7) . .
O9 Cl1 O6 107.8(8) . .

loop_
_geom_bond_atom_site_label_1
_geom_bond_atom_site_label_2
_geom_bond_distance
_geom_bond_site_symmetry_2
Cd1 O3 2.201(5) .
Cd1 N3 2.256(6) .
Cd1 N6 2.261(6) .
Cd1 N2 2.271(6) .
Cd1 O4 2.372(4) .
Cd1 O2 2.374(4) .
Cd1 Cd1A 3.4247(11) 11_556
Cd1 Cd1A 3.4368(11) .
Cd1A O3 2.058(5) .
Cd1A N3 2.211(6) 12_556
Cd1A O4 2.228(4) 12_556
Cd1A N8 2.258(6) 12_556
Cd1A O5 2.259(4) .
Cd1A O2 2.280(4) .
Cd1A Cd1 3.4247(11) 12_556
Mn1 O1 2.029(4) .
Mn1 O1 2.029(4) 10_556
Mn1 O1 2.029(4) 12_556
Mn1 O1 2.029(4) 3
Mn1 O1 2.029(4) 2
Mn1 O1 2.029(4) 11_556
Mn2 O5 2.128(4) .
Mn2 O5 2.133(4) 11_556
Mn2 O2 2.149(5) .
Mn2 O4 2.181(4) .
Mn2 O1 2.222(4) 11_556
Mn2 O1 2.249(4) .
O1 Mn2 2.222(4) 12_556
O1 H1 1.0000 .
O2 C1 1.393(7) .
O3 C12 1.383(8) .
O4 C13 1.398(7) .
O4 Mn3 2.228(4) 11_556
O4 Cd1A 2.228(4) 11_556
O5 Mn2 2.134(4) 12_556
O5 H5 0.8499 .
N1 C3 1.340(8) .
N1 N2 1.361(7) .
N1 C1 1.479(8) .
N2 C5 1.341(8) .
N3 N4 1.235(9) .
N3 Mn3 2.211(6) 11_556
N3 Cd1A 2.211(6) 11_556
N4 N5 1.164(9) .
N6 C8 1.363(9) .
N6 N7 1.362(8) .
N7 C10 1.360(9) .
N7 C12 1.481(10) .
N8 C17 1.339(8) .
N8 N9 1.348(7) .
N8 Mn3 2.258(6) 11_556
N8 Cd1A 2.258(6) 11_556
N9 C15 1.345(8) .
N9 C13 1.481(8) .
C1 H1A 0.9900 .
C1 H1B 0.9900 .
C2 C3 1.476(10) .
C2 H2A 0.9800 .
C2 H2B 0.9800 .
C2 H2C 0.9800 .
C3 C4 1.351(10) .
C4 C5 1.396(10) .
C4 H4 0.9500 .
C5 C6 1.515(10) .
C6 H6A 0.9800 .
C6 H6B 0.9800 .
C6 H6C 0.9800 .
C7 C8 1.456(11) .
C7 H7A 0.9800 .
C7 H7B 0.9800 .
C7 H7C 0.9800 .
C8 C9 1.368(11) .
C9 C10 1.396(12) .
C9 H9 0.9500 .
C10 C11 1.498(11) .
C11 H11A 0.9800 .
C11 H11B 0.9800 .
C11 H11C 0.9800 .
C12 H12A 0.9900 .
C12 H12B 0.9900 .
C13 H13A 0.9900 .
C13 H13B 0.9900 .
C14 C15 1.492(11) .
C14 H14A 0.9800 .
C14 H14B 0.9800 .
C14 H14C 0.9800 .
C15 C16 1.371(10) .
C16 C17 1.376(10) .
C16 H16 0.9500 .
C17 C18 1.463(10) .
C18 H18A 0.9800 .
C18 H18B 0.9800 .
C18 H18C 0.9800 .
N10 C19 1.171(12) .
C19 C20 1.273(12) .
C20 H20A 0.9800 .
C20 H20B 0.9800 .
C20 H20C 0.9800 .
N11 C22 1.108(12) .
C21 C22 1.431(14) .
C21 H21A 0.9800 .
C21 H21B 0.9800 .
C21 H21C 0.9800 .
Cl1 O8 1.409(8) .
Cl1 O7 1.430(9) .
Cl1 O9 1.457(11) .
Cl1 O6 1.533(10) .

loop_
_geom_torsion_atom_site_label_1
_geom_torsion_atom_site_label_2
_geom_torsion_atom_site_label_3
_geom_torsion_atom_site_label_4
_geom_torsion
_geom_torsion_site_symmetry_1
C3 N1 N2 C5 -1.3(8) .
C1 N1 N2 C5 -174.4(6) .
C3 N1 N2 Cd1 -179.4(5) .
C1 N1 N2 Cd1 7.6(7) .
C8 N6 N7 C10 0.8(8) .
Cd1 N6 N7 C10 -177.1(4) .
C8 N6 N7 C12 178.7(6) .
Cd1 N6 N7 C12 0.8(8) .
C17 N8 N9 C15 0.9(8) .
Mn3 N8 N9 C15 -176.2(5) 11_556
Cd1A N8 N9 C15 -176.2(5) 11_556
C17 N8 N9 C13 176.0(6) .
Mn3 N8 N9 C13 -1.1(7) 11_556
Cd1A N8 N9 C13 -1.1(7) 11_556
Mn2 O2 C1 N1 150.5(4) .
Cd1A O2 C1 N1 -82.3(6) .
Cd1 O2 C1 N1 31.2(7) .
C3 N1 C1 O2 161.5(6) .
N2 N1 C1 O2 -26.6(9) .
N2 N1 C3 C4 2.3(9) .
C1 N1 C3 C4 174.7(7) .
N2 N1 C3 C2 -177.6(7) .
C1 N1 C3 C2 -5.1(11) .
N1 C3 C4 C5 -2.2(9) .
C2 C3 C4 C5 177.6(8) .
N1 N2 C5 C4 -0.1(8) .
Cd1 N2 C5 C4 177.1(6) .
N1 N2 C5 C6 178.2(6) .
Cd1 N2 C5 C6 -4.6(12) .
C3 C4 C5 N2 1.4(9) .
C3 C4 C5 C6 -176.6(8) .
N7 N6 C8 C9 0.1(8) .
Cd1 N6 C8 C9 177.0(6) .
N7 N6 C8 C7 179.6(7) .
Cd1 N6 C8 C7 -3.4(12) .
N6 C8 C9 C10 -0.9(9) .
C7 C8 C9 C10 179.6(8) .
N6 N7 C10 C9 -1.3(8) .
C12 N7 C10 C9 -179.0(7) .
N6 N7 C10 C11 -179.0(7) .
C12 N7 C10 C11 3.2(11) .
C8 C9 C10 N7 1.3(9) .
C8 C9 C10 C11 178.5(8) .
Cd1A O3 C12 N7 -170.6(4) .
Cd1 O3 C12 N7 -1.7(8) .
C10 N7 C12 O3 178.0(6) .
N6 N7 C12 O3 0.5(9) .
Mn2 O4 C13 N9 -152.8(4) .
Mn3 O4 C13 N9 -27.6(7) 11_556
Cd1A O4 C13 N9 -27.6(7) 11_556
Cd1 O4 C13 N9 83.9(6) .
C15 N9 C13 O4 -167.0(6) .
N8 N9 C13 O4 18.8(9) .
N8 N9 C15 C16 0.1(8) .
C13 N9 C15 C16 -174.6(6) .
N8 N9 C15 C14 177.9(7) .
C13 N9 C15 C14 3.3(11) .
N9 C15 C16 C17 -1.0(9) .
C14 C15 C16 C17 -178.5(8) .
N9 N8 C17 C16 -1.6(8) .
Mn3 N8 C17 C16 174.3(6) 11_556
Cd1A N8 C17 C16 174.3(6) 11_556
N9 N8 C17 C18 177.7(6) .
Mn3 N8 C17 C18 -6.4(12) 11_556
Cd1A N8 C17 C18 -6.4(12) 11_556
C15 C16 C17 N8 1.6(9) .
C15 C16 C17 C18 -177.6(8) .
